data_7230870
loop_
_publ_author_name
'Wu, Xiang-Wen'
'Pan, Feng'
'Yin, Shi'
'Ge, Jing-Yuan'
'Jin, Guo-Xia'
'Wang, Peng'
'Ma, Jian-Ping'

_publ_section_title
;
 Solvent-induced structural transformation and magnetic modulation in 1D
 copper(ii) polymers based on a semi-rigid ligand containing
 4-amino-1,2,4-triazole
;
_journal_issue 28
_journal_name_full CrystEngComm
_journal_page_first 3955
_journal_paper_doi 10.1039/C8CE00820E
_journal_volume 20
_journal_year 2018
_chemical_formula_sum 'C18.5 H16.25 Br2 Cu N6.75 S'
_chemical_formula_weight 588.55
_space_group_IT_number 33
_space_group_name_Hall 'P 2c -2n'
_space_group_name_H-M_alt 'P n a 21'
_symmetry_cell_setting orthorhombic
_symmetry_space_group_name_Hall 'P 2c -2n'
_symmetry_space_group_name_H-M 'P n a 21'
_atom_sites_solution_hydrogens geom
_atom_sites_solution_primary direct
_atom_sites_solution_secondary difmap
_audit_creation_method SHELXL-97
_audit_update_record
;
2017-11-17 deposited with the CCDC.
2018-06-13 downloaded from the CCDC.
;
_cell_angle_alpha 90.00
_cell_angle_beta 90.00
_cell_angle_gamma 90.00
_cell_formula_units_Z 4
_cell_length_a 8.4816(6)
_cell_length_b 15.3597(17)
_cell_length_c 19.7243(15)
_cell_measurement_reflns_used 1333
_cell_measurement_temperature 112(19)
_cell_measurement_theta_max 65.8680
_cell_measurement_theta_min 4.4870
_cell_volume 2569.6(4)
_computing_cell_refinement 'CrysAlisPro 1.171.38.41 (Rigaku OD, 2015)'
_computing_data_collection 'CrysAlisPro 1.171.38.41 (Rigaku OD, 2015)'
_computing_data_reduction 'CrysAlisPro 1.171.38.41 (Rigaku OD, 2015)'
_computing_structure_refinement 'SHELXL-97 (Sheldrick, 1997)'
_computing_structure_solution 'SHELXS-97 (Sheldrick, 1990)'
_diffrn_ambient_environment N~2~
_diffrn_ambient_temperature 112(19)
_diffrn_detector 'CCD plate'
_diffrn_detector_area_resol_mean 16.0793
_diffrn_detector_type Eos
_diffrn_measured_fraction_theta_full 0.998
_diffrn_measured_fraction_theta_max 0.998
_diffrn_measurement_device 'four-circle diffractometer'
_diffrn_measurement_device_type 'SuperNova, Dual, Cu at zero, Eos'
_diffrn_measurement_method '\w scans'
_diffrn_radiation_monochromator mirror
_diffrn_radiation_probe x-ray
_diffrn_radiation_type 'Cu K\a'
_diffrn_radiation_wavelength 1.54184
_diffrn_reflns_av_R_equivalents 0.0350
_diffrn_reflns_av_sigmaI/netI 0.0527
_diffrn_reflns_limit_h_max 10
_diffrn_reflns_limit_h_min -5
_diffrn_reflns_limit_k_max 15
_diffrn_reflns_limit_k_min -18
_diffrn_reflns_limit_l_max 23
_diffrn_reflns_limit_l_min -23
_diffrn_reflns_number 5568
_diffrn_reflns_theta_full 67.07
_diffrn_reflns_theta_max 67.07
_diffrn_reflns_theta_min 3.65
_diffrn_source 'micro-focus sealed X-ray tube'
_diffrn_source_type 'SuperNova (Cu) X-ray Source'
_diffrn_standards_decay_% none
_diffrn_standards_interval_count 1.00
_diffrn_standards_interval_time 2.92
_diffrn_standards_number 6212
_exptl_absorpt_coefficient_mu 5.741
_exptl_absorpt_correction_T_max 1.00000
_exptl_absorpt_correction_T_min 0.73924
_exptl_absorpt_correction_type multi-scan
_exptl_absorpt_process_details
;
CrysAlisPro 1.171.38.41 (Rigaku Oxford Diffraction, 2015)
Empirical absorption correction using spherical harmonics,
 implemented in SCALE3 ABSPACK scaling algorithm.
;
_exptl_crystal_colour 'clear dark brown'
_exptl_crystal_density_diffrn 1.521
_exptl_crystal_density_method 'not measured'
_exptl_crystal_description needle
_exptl_crystal_F_000 1158
_exptl_crystal_size_max 0.210
_exptl_crystal_size_mid 0.050
_exptl_crystal_size_min 0.040
_refine_diff_density_max 0.904
_refine_diff_density_min -0.770
_refine_diff_density_rms 0.134
_refine_ls_abs_structure_details 'Flack H D (1983), Acta Cryst. A39, 876-881'
_refine_ls_abs_structure_Flack 0.45(7)
_refine_ls_extinction_coef 0.0015(3)
_refine_ls_extinction_expression Fc^*^=kFc[1+0.001xFc^2^\l^3^/sin(2\q)]^-1/4^
_refine_ls_extinction_method SHELXL
_refine_ls_goodness_of_fit_ref 1.066
_refine_ls_hydrogen_treatment constr
_refine_ls_matrix_type full
_refine_ls_number_parameters 310
_refine_ls_number_reflns 3490
_refine_ls_number_restraints 37
_refine_ls_restrained_S_all 1.060
_refine_ls_R_factor_all 0.0954
_refine_ls_R_factor_gt 0.0843
_refine_ls_shift/su_max 0.001
_refine_ls_shift/su_mean 0.000
_refine_ls_structure_factor_coef Fsqd
_refine_ls_weighting_details 'calc w=1/[\s^2^(Fo^2^)+(0.1439P)^2^+4.1063P] where P=(Fo^2^+2Fc^2^)/3'
_refine_ls_weighting_scheme calc
_refine_ls_wR_factor_gt 0.2284
_refine_ls_wR_factor_ref 0.2420
_reflns_number_gt 2868
_reflns_number_total 3490
_reflns_threshold_expression >2sigma(I)
_cod_data_source_file c8ce00820e2.cif
_cod_data_source_block exp_1692
_cod_depositor_comments 'Adding full bibliography for 7230867--7230871.cif.'
_cod_original_formula_sum 'C18.50 H16.25 Br2 Cu N6.75 S'
_cod_database_code 7230870
_oxdiff_exptl_absorpt_empirical_full_min 0.641
_oxdiff_exptl_absorpt_empirical_full_max 1.524
_oxdiff_exptl_absorpt_empirical_details
;
Empirical correction (ABSPACK) includes:
- Absorption correction using spherical harmonics
- Frame scaling
;

loop_
_symmetry_equiv_pos_as_xyz
'x, y, z'
'-x, -y, z+1/2'
'-x+1/2, y+1/2, z+1/2'
'x+1/2, -y+1/2, z'

loop_
_atom_site_label
_atom_site_type_symbol
_atom_site_fract_x
_atom_site_fract_y
_atom_site_fract_z
_atom_site_U_iso_or_equiv
_atom_site_adp_type
_atom_site_occupancy
_atom_site_symmetry_multiplicity
_atom_site_calc_flag
_atom_site_refinement_flags
_atom_site_disorder_assembly
_atom_site_disorder_group
N6 N 0.1882(11) 0.6267(8) 0.8634(6) 0.066(3) Uani 1 1 d . . .
Br2 Br 1.03079(16) 0.51211(8) 0.29051(8) 0.0660(5) Uani 1 1 d . A .
Cu1 Cu 0.8336(2) 0.49923(13) 0.38022(13) 0.0654(6) Uani 1 1 d . . .
S1 S 0.8158(6) 0.8851(3) 0.5307(2) 0.0955(16) Uani 1 1 d . A .
N4 N 0.6271(14) 0.8156(7) 0.6261(7) 0.071(3) Uani 1 1 d . . .
C8 C 0.5957(16) 0.7367(9) 0.6543(8) 0.065(4) Uani 1 1 d . . .
C17 C 0.1209(16) 0.6854(10) 0.9038(8) 0.069(4) Uani 1 1 d . . .
H17 H 0.0573 0.6646 0.9386 0.083 Uiso 1 1 calc R . .
C12 C 0.2823(14) 0.6564(9) 0.8121(7) 0.056(3) Uani 1 1 d . . .
N3 N 0.6888(12) 0.6777(8) 0.6263(7) 0.070(3) Uani 1 1 d . . .
C15 C 0.2355(17) 0.8059(10) 0.8457(8) 0.070(4) Uani 1 1 d . . .
H15 H 0.2519 0.8653 0.8401 0.084 Uiso 1 1 calc R . .
C13 C 0.3537(14) 0.5947(8) 0.7691(7) 0.063(3) Uani 1 1 d . . .
H13 H 0.3337 0.5356 0.7745 0.075 Uiso 1 1 calc R . .
N1 N 0.8120(12) 0.6287(7) 0.3783(6) 0.061(3) Uani 1 1 d . A .
C14 C 0.4528(14) 0.6234(9) 0.7194(8) 0.064(3) Uani 1 1 d . . .
H14 H 0.5026 0.5826 0.6919 0.077 Uiso 1 1 calc R . .
C11 C 0.3076(12) 0.7477(7) 0.8022(6) 0.052(3) Uani 1 1 d . . .
C5 C 0.8737(15) 0.6772(10) 0.4259(7) 0.064(3) Uani 1 1 d . . .
H5 H 0.9269 0.6509 0.4617 0.076 Uiso 1 1 calc R A .
N2 N 0.7791(14) 0.7199(9) 0.5757(7) 0.078(4) Uani 1 1 d . . .
C16 C 0.1382(15) 0.7764(10) 0.8982(8) 0.066(3) Uani 1 1 d . . .
H16 H 0.0879 0.8146 0.9277 0.079 Uiso 1 1 calc R . .
N5 N 0.5537(16) 0.8961(8) 0.6347(8) 0.090(4) Uani 1 1 d . . .
H5A H 0.4522 0.8877 0.6441 0.134 Uiso 1 1 d R . .
H5B H 0.5625 0.9264 0.5964 0.134 Uiso 1 1 d R . .
C7 C 0.7419(17) 0.8006(10) 0.5798(9) 0.076(4) Uani 1 1 d . . .
C6 C 0.9508(16) 0.8189(12) 0.4790(9) 0.087(6) Uani 1 1 d . . .
H6A H 1.0267 0.8567 0.4571 0.104 Uiso 1 1 calc R A .
H6B H 1.0083 0.7794 0.5083 0.104 Uiso 1 1 calc R . .
C9 C 0.4828(15) 0.7142(9) 0.7081(8) 0.063(3) Uani 1 1 d . . .
C10 C 0.4097(14) 0.7745(9) 0.7508(7) 0.060(3) Uani 1 1 d . . .
H10 H 0.4295 0.8336 0.7449 0.071 Uiso 1 1 calc R . .
C3 C 0.7821(17) 0.8071(10) 0.3734(8) 0.073(4) Uani 1 1 d . . .
H3 H 0.7765 0.8675 0.3714 0.088 Uiso 1 1 calc R A .
C4 C 0.8614(14) 0.7650(10) 0.4238(7) 0.062(3) Uani 1 1 d . A .
C1 C 0.7265(17) 0.6646(10) 0.3278(9) 0.077(4) Uani 1 1 d . . .
H1 H 0.6792 0.6294 0.2953 0.092 Uiso 1 1 calc R A .
C2 C 0.7096(18) 0.7542(10) 0.3247(10) 0.078(4) Uani 1 1 d . A .
H2 H 0.6501 0.7792 0.2902 0.093 Uiso 1 1 calc R . .
Br1 Br 0.5716(5) 0.4780(2) 0.4402(3) 0.1103(18) Uani 0.50 1 d P A 1
N7 N 0.989(4) 0.474(2) 0.4776(18) 0.099(9) Uani 0.50 1 d PDU A 1
C18 C 1.098(4) 0.456(3) 0.5064(19) 0.107(12) Uani 0.50 1 d PDU A 1
C19 C 1.201(5) 0.414(3) 0.562(2) 0.135(16) Uani 0.50 1 d PDU A 1
H19A H 1.2674 0.4577 0.5814 0.202 Uiso 0.50 1 calc PR A 1
H19B H 1.2643 0.3690 0.5421 0.202 Uiso 0.50 1 calc PR A 1
H19C H 1.1340 0.3896 0.5961 0.202 Uiso 0.50 1 calc PR A 1
N8 N 0.499(6) 0.367(5) 0.680(3) 0.099(12) Uani 0.25 1 d PDU B 1
C21 C 0.601(6) 0.397(5) 0.653(3) 0.099(12) Uani 0.25 1 d PDU B 1
C20 C 0.731(7) 0.453(5) 0.623(4) 0.098(12) Uani 0.25 1 d PDU B 1
H20A H 0.7542 0.4336 0.5780 0.147 Uiso 0.25 1 calc PR B 1
H20B H 0.8239 0.4489 0.6506 0.147 Uiso 0.25 1 calc PR B 1
H20C H 0.6969 0.5129 0.6215 0.147 Uiso 0.25 1 calc PR B 1
Br1' Br 0.7344(6) 0.4960(2) 0.4873(2) 0.0956(14) Uani 0.50 1 d P A 2

loop_
_atom_site_aniso_label
_atom_site_aniso_U_11
_atom_site_aniso_U_22
_atom_site_aniso_U_33
_atom_site_aniso_U_23
_atom_site_aniso_U_13
_atom_site_aniso_U_12
N6 0.039(5) 0.078(7) 0.082(8) -0.001(6) -0.004(5) 0.010(4)
Br2 0.0600(7) 0.0628(7) 0.0753(9) -0.0196(8) 0.0124(8) -0.0033(5)
Cu1 0.0598(11) 0.0735(12) 0.0629(12) -0.0175(9) 0.0015(10) 0.0085(8)
S1 0.118(3) 0.082(3) 0.087(3) -0.042(2) 0.051(3) -0.048(2)
N4 0.068(6) 0.067(7) 0.077(8) -0.029(6) 0.027(6) -0.024(5)
C8 0.051(7) 0.068(8) 0.075(9) -0.027(7) -0.001(6) -0.002(6)
C17 0.050(7) 0.080(9) 0.079(10) 0.018(7) -0.007(7) 0.009(6)
C12 0.045(6) 0.069(7) 0.053(7) 0.000(6) -0.004(5) 0.003(5)
N3 0.047(5) 0.074(7) 0.089(8) -0.034(7) -0.001(6) -0.004(5)
C15 0.067(8) 0.069(8) 0.074(9) -0.016(7) -0.015(7) 0.000(6)
C13 0.054(7) 0.057(6) 0.077(9) 0.000(6) 0.014(6) 0.004(5)
N1 0.057(6) 0.073(7) 0.053(6) -0.016(5) 0.005(5) 0.006(5)
C14 0.044(6) 0.061(7) 0.087(9) -0.029(7) 0.004(6) 0.002(5)
C11 0.045(6) 0.052(6) 0.059(7) -0.007(5) -0.004(5) 0.006(5)
C5 0.056(7) 0.086(9) 0.049(7) -0.026(7) 0.012(6) -0.004(6)
N2 0.061(6) 0.088(8) 0.083(9) -0.034(7) 0.015(6) -0.024(6)
C16 0.046(7) 0.091(10) 0.060(8) -0.003(7) 0.000(6) 0.004(6)
N5 0.094(9) 0.059(7) 0.115(12) -0.019(7) 0.022(9) -0.015(6)
C7 0.078(9) 0.068(9) 0.082(10) -0.021(8) 0.020(8) -0.026(7)
C6 0.059(8) 0.114(12) 0.087(10) -0.056(10) 0.044(8) -0.036(8)
C9 0.057(7) 0.062(7) 0.072(9) -0.015(6) -0.010(7) 0.000(6)
C10 0.046(6) 0.057(7) 0.076(9) -0.002(6) 0.001(6) -0.004(5)
C3 0.066(8) 0.070(8) 0.082(10) -0.020(8) 0.001(8) 0.007(6)
C4 0.037(6) 0.082(9) 0.067(8) -0.020(7) 0.012(6) -0.001(6)
C1 0.064(8) 0.081(9) 0.086(11) -0.025(9) -0.009(7) 0.011(7)
C2 0.073(9) 0.072(9) 0.089(10) -0.016(8) 0.010(8) 0.005(7)
Br1 0.113(3) 0.0615(17) 0.156(4) -0.035(2) 0.086(3) -0.0163(18)
N7 0.100(9) 0.099(9) 0.099(9) 0.000(2) 0.000(2) 0.000(2)
C18 0.107(12) 0.107(12) 0.107(12) 0.000(2) 0.000(2) 0.000(2)
C19 0.135(16) 0.135(16) 0.135(17) 0.000(2) 0.000(2) 0.000(2)
N8 0.07(2) 0.15(4) 0.07(2) 0.03(2) 0.017(18) 0.00(2)
C21 0.07(2) 0.15(4) 0.07(2) 0.03(2) 0.017(18) 0.00(2)
C20 0.07(2) 0.15(4) 0.07(2) 0.03(2) 0.016(18) 0.00(2)
Br1' 0.134(4) 0.077(2) 0.076(2) 0.0160(17) 0.038(2) 0.028(2)

loop_
_atom_type_symbol
_atom_type_description
_atom_type_scat_dispersion_real
_atom_type_scat_dispersion_imag
_atom_type_scat_source
C C 0.0181 0.0091 'International Tables Vol C Tables 4.2.6.8 and 6.1.1.4'
H H 0.0000 0.0000 'International Tables Vol C Tables 4.2.6.8 and 6.1.1.4'
Br Br -0.6763 1.2805 'International Tables Vol C Tables 4.2.6.8 and 6.1.1.4'
Cu Cu -1.9646 0.5888 'International Tables Vol C Tables 4.2.6.8 and 6.1.1.4'
N N 0.0311 0.0180 'International Tables Vol C Tables 4.2.6.8 and 6.1.1.4'
S S 0.3331 0.5567 'International Tables Vol C Tables 4.2.6.8 and 6.1.1.4'

loop_
_geom_angle_atom_site_label_1
_geom_angle_atom_site_label_2
_geom_angle_atom_site_label_3
_geom_angle
_geom_angle_site_symmetry_1
_geom_angle_site_symmetry_3
C17 N6 C12 117.8(12) . .
C17 N6 Cu1 121.6(10) . 2_665
C12 N6 Cu1 120.4(9) . 2_665
N6 Cu1 N1 164.9(5) 2_664 .
N6 Cu1 Br1' 95.8(4) 2_664 .
N1 Cu1 Br1' 90.3(3) . .
N6 Cu1 N7 91.7(9) 2_664 .
N1 Cu1 N7 103.2(9) . .
Br1' Cu1 N7 56.4(9) . .
N6 Cu1 Br2 91.2(3) 2_664 .
N1 Cu1 Br2 88.2(3) . .
Br1' Cu1 Br2 158.09(18) . .
N7 Cu1 Br2 102.7(9) . .
N6 Cu1 Br1 82.5(3) 2_664 .
N1 Cu1 Br1 93.2(3) . .
Br1' Cu1 Br1 40.6(2) . .
N7 Cu1 Br1 95.1(9) . .
Br2 Cu1 Br1 161.32(19) . .
C7 S1 C6 96.9(8) . .
C7 N4 C8 105.3(12) . .
C7 N4 N5 123.7(13) . .
C8 N4 N5 130.8(11) . .
N3 C8 N4 108.8(12) . .
N3 C8 C9 122.0(14) . .
N4 C8 C9 129.2(12) . .
N6 C17 C16 125.5(14) . .
N6 C17 H17 117.3 . .
C16 C17 H17 117.3 . .
N6 C12 C13 118.2(12) . .
N6 C12 C11 121.0(12) . .
C13 C12 C11 120.8(12) . .
C8 N3 N2 107.8(12) . .
C11 C15 C16 120.8(14) . .
C11 C15 H15 119.6 . .
C16 C15 H15 119.6 . .
C14 C13 C12 118.7(12) . .
C14 C13 H13 120.6 . .
C12 C13 H13 120.6 . .
C5 N1 C1 120.8(13) . .
C5 N1 Cu1 121.1(10) . .
C1 N1 Cu1 118.0(9) . .
C13 C14 C9 122.3(12) . .
C13 C14 H14 118.8 . .
C9 C14 H14 118.8 . .
C15 C11 C10 122.3(12) . .
C15 C11 C12 118.9(12) . .
C10 C11 C12 118.7(11) . .
N1 C5 C4 121.0(14) . .
N1 C5 H5 119.5 . .
C4 C5 H5 119.5 . .
C7 N2 N3 105.4(11) . .
C15 C16 C17 116.1(14) . .
C15 C16 H16 122.0 . .
C17 C16 H16 122.0 . .
N4 N5 H5A 109.1 . .
N4 N5 H5B 108.8 . .
H5A N5 H5B 109.5 . .
N2 C7 N4 112.6(13) . .
N2 C7 S1 126.8(12) . .
N4 C7 S1 120.5(12) . .
C4 C6 S1 112.1(9) . .
C4 C6 H6A 109.2 . .
S1 C6 H6A 109.2 . .
C4 C6 H6B 109.2 . .
S1 C6 H6B 109.2 . .
H6A C6 H6B 107.9 . .
C10 C9 C14 118.1(14) . .
C10 C9 C8 124.7(13) . .
C14 C9 C8 117.1(12) . .
C11 C10 C9 121.2(13) . .
C11 C10 H10 119.4 . .
C9 C10 H10 119.4 . .
C4 C3 C2 116.2(14) . .
C4 C3 H3 121.9 . .
C2 C3 H3 121.9 . .
C5 C4 C3 122.1(13) . .
C5 C4 C6 118.0(14) . .
C3 C4 C6 119.8(14) . .
N1 C1 C2 119.7(15) . .
N1 C1 H1 120.2 . .
C2 C1 H1 120.2 . .
C1 C2 C3 120.0(17) . .
C1 C2 H2 120.0 . .
C3 C2 H2 120.0 . .
C18 N7 Cu1 156(3) . .
N7 C18 C19 159(4) . .
N8 C21 C20 170(8) . .

loop_
_geom_bond_atom_site_label_1
_geom_bond_atom_site_label_2
_geom_bond_distance
_geom_bond_site_symmetry_2
N6 C17 1.331(19) .
N6 C12 1.369(17) .
N6 Cu1 1.970(12) 2_665
Br2 Cu1 2.443(3) .
Cu1 N6 1.970(12) 2_664
Cu1 N1 1.997(11) .
Cu1 Br1' 2.275(4) .
Cu1 N7 2.36(3) .
Cu1 Br1 2.538(4) .
S1 C7 1.737(16) .
S1 C6 1.840(14) .
N4 C7 1.355(18) .
N4 C8 1.361(19) .
N4 N5 1.395(16) .
C8 N3 1.322(16) .
C8 C9 1.47(2) .
C17 C16 1.41(2) .
C17 H17 0.9300 .
C12 C13 1.408(18) .
C12 C11 1.432(18) .
N3 N2 1.415(17) .
C15 C11 1.382(18) .
C15 C16 1.40(2) .
C15 H15 0.9300 .
C13 C14 1.364(19) .
C13 H13 0.9300 .
N1 C5 1.307(16) .
N1 C1 1.35(2) .
C14 C9 1.435(19) .
C14 H14 0.9300 .
C11 C10 1.395(18) .
C5 C4 1.35(2) .
C5 H5 0.9300 .
N2 C7 1.28(2) .
C16 H16 0.9300 .
N5 H5A 0.8900 .
N5 H5B 0.8900 .
C6 C4 1.563(19) .
C6 H6A 0.9700 .
C6 H6B 0.9700 .
C9 C10 1.398(19) .
C10 H10 0.9300 .
C3 C4 1.36(2) .
C3 C2 1.40(2) .
C3 H3 0.9300 .
C1 C2 1.38(2) .
C1 H1 0.9300 .
C2 H2 0.9300 .
N7 C18 1.125(10) .
C18 C19 1.533(10) .
C19 H19A 0.9600 .
C19 H19B 0.9600 .
C19 H19C 0.9600 .
N8 C21 1.118(10) .
C21 C20 1.519(10) .
C20 H20A 0.9600 .
C20 H20B 0.9600 .
C20 H20C 0.9600 .

loop_
_geom_torsion_atom_site_label_1
_geom_torsion_atom_site_label_2
_geom_torsion_atom_site_label_3
_geom_torsion_atom_site_label_4
_geom_torsion
_geom_torsion_site_symmetry_1
C7 N4 C8 N3 0.5(17) .
N5 N4 C8 N3 174.7(14) .
C7 N4 C8 C9 179.1(14) .
N5 N4 C8 C9 -7(3) .
C12 N6 C17 C16 0(2) .
Cu1 N6 C17 C16 175.8(10) 2_665
C17 N6 C12 C13 -179.9(12) .
Cu1 N6 C12 C13 4.3(16) 2_665
C17 N6 C12 C11 0.1(17) .
Cu1 N6 C12 C11 -175.7(8) 2_665
N4 C8 N3 N2 -2.7(15) .
C9 C8 N3 N2 178.5(12) .
N6 C12 C13 C14 -177.4(12) .
C11 C12 C13 C14 2.6(19) .
N6 Cu1 N1 C5 167.3(16) 2_664
Br1' Cu1 N1 C5 53.5(10) .
N7 Cu1 N1 C5 -2.0(13) .
Br2 Cu1 N1 C5 -104.6(10) .
Br1 Cu1 N1 C5 94.0(10) .
N6 Cu1 N1 C1 -10(3) 2_664
Br1' Cu1 N1 C1 -124.0(10) .
N7 Cu1 N1 C1 -179.4(13) .
Br2 Cu1 N1 C1 77.9(10) .
Br1 Cu1 N1 C1 -83.4(10) .
C12 C13 C14 C9 -2(2) .
C16 C15 C11 C10 -177.7(12) .
C16 C15 C11 C12 -0.6(19) .
N6 C12 C11 C15 0.2(18) .
C13 C12 C11 C15 -179.8(12) .
N6 C12 C11 C10 177.4(11) .
C13 C12 C11 C10 -2.6(17) .
C1 N1 C5 C4 -3.8(19) .
Cu1 N1 C5 C4 178.8(9) .
C8 N3 N2 C7 4.0(16) .
C11 C15 C16 C17 0.7(19) .
N6 C17 C16 C15 0(2) .
N3 N2 C7 N4 -3.8(19) .
N3 N2 C7 S1 179.5(11) .
C8 N4 C7 N2 2(2) .
N5 N4 C7 N2 -172.5(13) .
C8 N4 C7 S1 179.1(11) .
N5 N4 C7 S1 4(2) .
C6 S1 C7 N2 -0.5(17) .
C6 S1 C7 N4 -176.9(14) .
C7 S1 C6 C4 75.7(14) .
C13 C14 C9 C10 1(2) .
C13 C14 C9 C8 178.2(12) .
N3 C8 C9 C10 163.6(13) .
N4 C8 C9 C10 -15(2) .
N3 C8 C9 C14 -13(2) .
N4 C8 C9 C14 168.7(14) .
C15 C11 C10 C9 179.1(12) .
C12 C11 C10 C9 2.0(18) .
C14 C9 C10 C11 -1.4(19) .
C8 C9 C10 C11 -177.9(12) .
N1 C5 C4 C3 1(2) .
N1 C5 C4 C6 -174.7(11) .
C2 C3 C4 C5 2(2) .
C2 C3 C4 C6 177.9(11) .
S1 C6 C4 C5 -119.7(13) .
S1 C6 C4 C3 64.1(17) .
C5 N1 C1 C2 3(2) .
Cu1 N1 C1 C2 -179.7(11) .
N1 C1 C2 C3 1(2) .
C4 C3 C2 C1 -3(2) .
N6 Cu1 N7 C18 73(8) 2_664
N1 Cu1 N7 C18 -109(8) .
Br1' Cu1 N7 C18 169(9) .
Br2 Cu1 N7 C18 -18(8) .
Br1 Cu1 N7 C18 156(8) .
Cu1 N7 C18 C19 -139(10) .
